data_7029154
loop_
_publ_author_name
'Wang, Shu-Ju'
'Tian, Yan-Wen'
'You, Li-Xin'
'Ding, Fu'
'Meert, Katrien W.'
'Poelman, Dirk'
'Smet, Philippe F.'
'Ren, Bao-Yi'
'Sun, Ya-Guang'

_publ_section_title
;
 Solvent-regulated assemblies of 1D lanthanide coordination polymers with
 the tricarboxylate ligand.
;
_journal_issue 9
_journal_name_full 'Dalton transactions (Cambridge, England : 2003)'
_journal_page_first 3462
_journal_page_last 3470
_journal_paper_doi 10.1039/c3dt52839a
_journal_volume 43
_journal_year 2014
_chemical_formula_sum 'C18 H22 Gd N O11'
_chemical_formula_weight 585.62
_chemical_name_systematic
; 
 ? 
;
_space_group_IT_number 14
_symmetry_cell_setting monoclinic
_symmetry_space_group_name_Hall '-P 2ybc'
_symmetry_space_group_name_H-M 'P 1 21/c 1'
_atom_sites_solution_hydrogens geom
_atom_sites_solution_primary direct
_atom_sites_solution_secondary difmap
_audit_creation_method SHELXL-97
_cell_angle_alpha 90.00
_cell_angle_beta 116.22(2)
_cell_angle_gamma 90.00
_cell_formula_units_Z 4
_cell_length_a 13.683(3)
_cell_length_b 7.6057(15)
_cell_length_c 21.533(7)
_cell_measurement_reflns_used 4607
_cell_measurement_temperature 293(2)
_cell_measurement_theta_max 27.63
_cell_measurement_theta_min 3.05
_cell_volume 2010.3(9)
_computing_cell_refinement 'Bruker XSCANS'
_computing_data_collection 'Bruker XSCANS'
_computing_data_reduction 'Bruker SHELXTL'
_computing_molecular_graphics 'Bruker SHELXTL'
_computing_publication_material 'Bruker SHELXTL'
_computing_structure_refinement 'SHELXL-97 (Sheldrick, 1997)'
_computing_structure_solution 'SHELXS-97 (Sheldrick, 1990)'
_diffrn_ambient_temperature 293(2)
_diffrn_detector_area_resol_mean 0
_diffrn_measured_fraction_theta_full 0.983
_diffrn_measured_fraction_theta_max 0.983
_diffrn_measurement_device_type 'Bruker P4'
_diffrn_measurement_method '\w scans'
_diffrn_radiation_monochromator graphite
_diffrn_radiation_source 'fine-focus sealed tube'
_diffrn_radiation_type MoK\a
_diffrn_radiation_wavelength 0.71073
_diffrn_reflns_av_R_equivalents 0.0507
_diffrn_reflns_av_unetI/netI 0.0610
_diffrn_reflns_limit_h_max 12
_diffrn_reflns_limit_h_min -17
_diffrn_reflns_limit_k_max 8
_diffrn_reflns_limit_k_min -9
_diffrn_reflns_limit_l_max 27
_diffrn_reflns_limit_l_min -23
_diffrn_reflns_number 9269
_diffrn_reflns_theta_full 27.63
_diffrn_reflns_theta_max 27.63
_diffrn_reflns_theta_min 3.05
_diffrn_standards_decay_% 0
_diffrn_standards_interval_count 0
_diffrn_standards_interval_time 0
_diffrn_standards_number 0
_exptl_absorpt_coefficient_mu 3.362
_exptl_absorpt_correction_T_max 0.5528
_exptl_absorpt_correction_T_min 0.3465
_exptl_absorpt_correction_type multi-scan
_exptl_absorpt_process_details sadabs
_exptl_crystal_colour colourless
_exptl_crystal_density_diffrn 1.935
_exptl_crystal_density_method 'not measured'
_exptl_crystal_description prism
_exptl_crystal_F_000 1156
_exptl_crystal_size_max 0.40
_exptl_crystal_size_mid 0.20
_exptl_crystal_size_min 0.20
_refine_diff_density_max 1.659
_refine_diff_density_min -1.985
_refine_diff_density_rms 0.156
_refine_ls_extinction_method none
_refine_ls_goodness_of_fit_ref 1.103
_refine_ls_hydrogen_treatment none
_refine_ls_matrix_type full
_refine_ls_number_parameters 288
_refine_ls_number_reflns 4607
_refine_ls_number_restraints 3
_refine_ls_restrained_S_all 1.103
_refine_ls_R_factor_all 0.0516
_refine_ls_R_factor_gt 0.0417
_refine_ls_shift/su_max 0.003
_refine_ls_shift/su_mean 0.000
_refine_ls_structure_factor_coef Fsqd
_refine_ls_weighting_details 'calc w=1/[\s^2^(Fo^2^)+(0.0496P)^2^+1.1384P] where P=(Fo^2^+2Fc^2^)/3'
_refine_ls_weighting_scheme calc
_refine_ls_wR_factor_gt 0.1023
_refine_ls_wR_factor_ref 0.1096
_reflns_number_gt 3954
_reflns_number_total 4607
_reflns_threshold_expression >2sigma(I)
_cod_data_source_file c3dt52839a.txt
_cod_data_source_block 709
_cod_depositor_comments
;
The following automatic conversions were performed:

'_symmetry_cell_setting' value 'Monoclinic' changed to 'monoclinic'
according to
/usr/data/users/saulius/automatic-downloads/current/RSC/lib/dictionaries/cif_core.dic
dictionary named 'cif_core.dic' version 2.4.2 from 2011-04-26.

Automatic conversion script
Id: cif_fix_values 2281 2013-09-26 08:29:07Z andrius 
;
_cod_original_sg_symbol_H-M P21/c
_cod_database_code 7029154

loop_
_symmetry_equiv_pos_as_xyz
'x, y, z'
'-x, y+1/2, -z+1/2'
'-x, -y, -z'
'x, -y-1/2, z-1/2'

loop_
_atom_site_label
_atom_site_type_symbol
_atom_site_fract_x
_atom_site_fract_y
_atom_site_fract_z
_atom_site_U_iso_or_equiv
_atom_site_adp_type
_atom_site_occupancy
_atom_site_symmetry_multiplicity
_atom_site_calc_flag
_atom_site_refinement_flags
Gd1 Gd 0.641166(18) 0.73162(3) 0.887625(11) 0.01942(10) Uani 1 1 d .
O1 O 0.7301(4) 0.7142(5) 0.8156(2) 0.0374(10) Uani 1 1 d .
O2 O 0.6034(3) 0.7163(6) 0.7056(2) 0.0395(10) Uani 1 1 d .
O3 O 1.2138(3) 0.4023(5) 1.00805(19) 0.0350(9) Uani 1 1 d .
O4 O 1.3820(3) 0.4612(5) 1.02682(18) 0.0265(8) Uani 1 1 d .
O5 O 1.4565(3) 0.7011(6) 0.8378(2) 0.0446(11) Uani 1 1 d .
O6 O 1.3216(4) 0.7405(6) 0.7336(2) 0.0487(13) Uani 1 1 d .
O7 O 0.5987(4) 0.9014(5) 0.9683(2) 0.0412(11) Uani 1 1 d .
H7A H 0.5598 0.8564 0.9859 0.049 Uiso 1 1 d R
H7B H 0.6227 1.0057 0.9789 0.049 Uiso 1 1 d R
O8 O 0.5734(3) 0.9977(5) 0.8213(2) 0.0396(10) Uani 1 1 d .
H8A H 0.5519 1.0825 0.8380 0.048 Uiso 1 1 d R
H8B H 0.5709 1.0066 0.7813 0.048 Uiso 1 1 d R
O9 O 0.6020(4) 0.4417(5) 0.8365(2) 0.0508(13) Uani 1 1 d .
H9A H 0.5633 0.3707 0.8467 0.061 Uiso 1 1 d R
H9B H 0.6271 0.4107 0.8084 0.061 Uiso 1 1 d R
O10 O 0.7869(4) 0.9395(6) 0.9376(2) 0.0455(11) Uani 1 1 d .
C18 C 0.8181(6) 1.0643(9) 0.9137(3) 0.0483(17) Uani 1 1 d .
H18 H 0.7895 1.0740 0.8658 0.058 Uiso 1 1 calc R
C17 C 0.9171(7) 1.3317(11) 0.9193(4) 0.068(2) Uani 1 1 d .
H17A H 0.8796 1.3200 0.8699 0.102 Uiso 1 1 calc R
H17B H 0.9943 1.3326 0.9338 0.102 Uiso 1 1 calc R
H17C H 0.8958 1.4396 0.9329 0.102 Uiso 1 1 calc R
C16 C 0.9363(7) 1.1800(11) 1.0262(3) 0.0575(19) Uani 1 1 d .
H16A H 0.8941 1.2529 1.0417 0.086 Uiso 1 1 calc R
H16B H 1.0097 1.2233 1.0450 0.086 Uiso 1 1 calc R
H16C H 0.9365 1.0615 1.0416 0.086 Uiso 1 1 calc R
N1 N 0.8890(4) 1.1835(7) 0.9517(3) 0.0380(11) Uani 1 1 d .
C1 C 0.6991(4) 0.6959(7) 0.7511(3) 0.0281(11) Uani 1 1 d .
C2 C 0.7855(4) 0.6441(7) 0.7281(3) 0.0247(10) Uani 1 1 d .
C3 C 0.7543(4) 0.6018(7) 0.6589(3) 0.0307(12) Uani 1 1 d .
H3 H 0.6809 0.6042 0.6276 0.037 Uiso 1 1 calc R
C4 C 0.8305(5) 0.5567(8) 0.6364(3) 0.0346(13) Uani 1 1 d .
H4 H 0.8094 0.5291 0.5901 0.042 Uiso 1 1 calc R
C5 C 0.9389(4) 0.5528(7) 0.6835(3) 0.0288(11) Uani 1 1 d .
H5 H 0.9904 0.5215 0.6683 0.035 Uiso 1 1 calc R
C6 C 0.9739(4) 0.5944(6) 0.7533(2) 0.0228(10) Uani 1 1 d .
C7 C 0.8947(4) 0.6380(7) 0.7752(3) 0.0258(11) Uani 1 1 d .
H7 H 0.9154 0.6629 0.8216 0.031 Uiso 1 1 calc R
C8 C 1.0910(4) 0.5906(6) 0.8016(2) 0.0222(10) Uani 1 1 d .
C9 C 1.1302(4) 0.5310(7) 0.8692(2) 0.0224(10) Uani 1 1 d .
H9 H 1.0809 0.4901 0.8848 0.027 Uiso 1 1 calc R
C10 C 1.1676(4) 0.6471(7) 0.7792(3) 0.0247(10) Uani 1 1 d .
H10 H 1.1438 0.6866 0.7340 0.030 Uiso 1 1 calc R
C11 C 1.2783(4) 0.6451(6) 0.8232(2) 0.0218(10) Uani 1 1 d .
C12 C 1.3145(4) 0.5878(6) 0.8910(2) 0.0225(10) Uani 1 1 d .
H12 H 1.3886 0.5880 0.9208 0.027 Uiso 1 1 calc R
C13 C 1.2410(4) 0.5304(6) 0.9146(2) 0.0230(10) Uani 1 1 d .
C14 C 1.2799(4) 0.4632(6) 0.9869(2) 0.0236(10) Uani 1 1 d .
C15 C 1.3570(4) 0.7009(7) 0.7962(3) 0.0270(11) Uani 1 1 d .
O14 O 0.5049(4) 0.2256(5) 0.9446(2) 0.0383(10) Uani 1 1 d D
H14B H 0.474(5) 0.242(6) 0.9011(4) 0.046 Uiso 1 1 d D
H14A H 0.546(4) 0.314(5) 0.961(2) 0.046 Uiso 1 1 d D

loop_
_atom_site_aniso_label
_atom_site_aniso_U_11
_atom_site_aniso_U_22
_atom_site_aniso_U_33
_atom_site_aniso_U_23
_atom_site_aniso_U_13
_atom_site_aniso_U_12
Gd1 0.01417(15) 0.02485(15) 0.01942(15) 0.00162(8) 0.00760(11) -0.00040(9)
O1 0.028(2) 0.056(3) 0.034(2) -0.0034(19) 0.0192(19) -0.0016(19)
O2 0.0142(19) 0.058(3) 0.045(3) -0.005(2) 0.0114(19) 0.0006(18)
O3 0.020(2) 0.054(2) 0.032(2) 0.0160(18) 0.0114(17) 0.0006(18)
O4 0.0186(18) 0.034(2) 0.0211(17) 0.0013(14) 0.0032(15) -0.0041(15)
O5 0.0089(18) 0.077(3) 0.041(2) 0.013(2) 0.0044(17) -0.008(2)
O6 0.026(2) 0.089(4) 0.035(2) 0.020(2) 0.017(2) -0.001(2)
O7 0.058(3) 0.033(2) 0.049(3) -0.0051(18) 0.038(2) -0.002(2)
O8 0.035(2) 0.043(2) 0.046(2) 0.0190(19) 0.022(2) 0.0107(19)
O9 0.074(4) 0.037(2) 0.069(3) -0.023(2) 0.057(3) -0.020(2)
O10 0.039(3) 0.048(3) 0.046(3) 0.000(2) 0.016(2) -0.020(2)
C18 0.044(4) 0.055(4) 0.037(3) 0.001(3) 0.010(3) -0.022(3)
C17 0.077(6) 0.064(5) 0.075(5) -0.006(4) 0.045(5) -0.039(5)
C16 0.067(5) 0.066(5) 0.036(4) -0.015(4) 0.019(4) -0.016(4)
N1 0.036(3) 0.042(3) 0.039(3) -0.008(2) 0.019(2) -0.019(2)
C1 0.021(3) 0.029(3) 0.036(3) 0.000(2) 0.014(2) -0.002(2)
C2 0.015(2) 0.031(3) 0.030(3) -0.001(2) 0.012(2) -0.001(2)
C3 0.011(2) 0.046(3) 0.027(3) -0.002(2) 0.001(2) 0.005(2)
C4 0.021(3) 0.052(3) 0.026(3) -0.009(2) 0.005(2) 0.000(3)
C5 0.018(3) 0.043(3) 0.028(3) -0.004(2) 0.012(2) 0.002(2)
C6 0.016(3) 0.025(2) 0.023(2) 0.0046(19) 0.004(2) 0.0027(19)
C7 0.021(3) 0.034(3) 0.025(2) 0.001(2) 0.012(2) 0.000(2)
C8 0.014(2) 0.030(3) 0.022(2) 0.0007(19) 0.007(2) 0.0010(19)
C9 0.015(2) 0.032(3) 0.023(2) 0.001(2) 0.010(2) -0.0029(19)
C10 0.018(2) 0.031(3) 0.025(2) 0.010(2) 0.010(2) 0.005(2)
C11 0.019(2) 0.028(2) 0.020(2) 0.0001(19) 0.010(2) -0.002(2)
C12 0.011(2) 0.029(3) 0.025(2) 0.0014(19) 0.005(2) 0.0009(19)
C13 0.023(3) 0.025(2) 0.021(2) 0.0033(19) 0.011(2) -0.001(2)
C14 0.024(3) 0.025(2) 0.022(2) 0.0022(19) 0.010(2) -0.001(2)
C15 0.021(3) 0.034(3) 0.028(3) 0.000(2) 0.013(2) 0.000(2)
O14 0.035(3) 0.032(2) 0.043(2) -0.0024(18) 0.013(2) -0.0044(18)

loop_
_atom_type_symbol
_atom_type_description
_atom_type_scat_dispersion_real
_atom_type_scat_dispersion_imag
_atom_type_scat_source
C C 0.0033 0.0016 'International Tables Vol C Tables 4.2.6.8 and 6.1.1.4'
H H 0.0000 0.0000 'International Tables Vol C Tables 4.2.6.8 and 6.1.1.4'
O O 0.0106 0.0060 'International Tables Vol C Tables 4.2.6.8 and 6.1.1.4'
N N 0.0061 0.0033 'International Tables Vol C Tables 4.2.6.8 and 6.1.1.4'
Gd Gd -0.1653 3.9035 'International Tables Vol C Tables 4.2.6.8 and 6.1.1.4'

loop_
_geom_angle_atom_site_label_1
_geom_angle_atom_site_label_2
_geom_angle_atom_site_label_3
_geom_angle
_geom_angle_site_symmetry_1
_geom_angle_site_symmetry_3
O5 Gd1 O1 118.11(16) 1_455 .
O5 Gd1 O10 143.94(17) 1_455 .
O1 Gd1 O10 76.36(15) . .
O5 Gd1 O8 75.55(15) 1_455 .
O1 Gd1 O8 80.41(14) . .
O10 Gd1 O8 74.84(15) . .
O5 Gd1 O9 73.52(18) 1_455 .
O1 Gd1 O9 73.99(14) . .
O10 Gd1 O9 141.26(16) . .
O8 Gd1 O9 123.08(17) . .
O5 Gd1 O7 79.94(17) 1_455 .
O1 Gd1 O7 148.69(15) . .
O10 Gd1 O7 75.07(15) . .
O8 Gd1 O7 80.01(14) . .
O9 Gd1 O7 137.32(14) . .
O5 Gd1 O3 131.68(14) 1_455 3_767
O1 Gd1 O3 97.74(14) . 3_767
O10 Gd1 O3 71.84(15) . 3_767
O8 Gd1 O3 146.05(15) . 3_767
O9 Gd1 O3 88.00(16) . 3_767
O7 Gd1 O3 85.33(14) . 3_767
O5 Gd1 O4 79.09(14) 1_455 3_767
O1 Gd1 O4 136.59(13) . 3_767
O10 Gd1 O4 114.21(13) . 3_767
O8 Gd1 O4 142.45(13) . 3_767
O9 Gd1 O4 73.96(13) . 3_767
O7 Gd1 O4 68.56(13) . 3_767
O3 Gd1 O4 52.76(12) 3_767 3_767
O5 Gd1 C14 105.70(15) 1_455 3_767
O1 Gd1 C14 120.38(15) . 3_767
O10 Gd1 C14 91.47(15) . 3_767
O8 Gd1 C14 152.20(14) . 3_767
O9 Gd1 C14 82.64(15) . 3_767
O7 Gd1 C14 73.04(14) . 3_767
O3 Gd1 C14 26.39(13) 3_767 3_767
O4 Gd1 C14 26.63(13) 3_767 3_767
C1 O1 Gd1 134.9(4) . .
C14 O3 Gd1 93.7(3) . 3_767
C14 O4 Gd1 92.7(3) . 3_767
C15 O5 Gd1 164.3(4) . 1_655
Gd1 O7 H7A 119.9 . .
Gd1 O7 H7B 120.1 . .
H7A O7 H7B 120.0 . .
Gd1 O8 H8A 120.1 . .
Gd1 O8 H8B 119.9 . .
H8A O8 H8B 120.0 . .
Gd1 O9 H9A 120.1 . .
Gd1 O9 H9B 120.0 . .
H9A O9 H9B 120.0 . .
C18 O10 Gd1 133.5(4) . .
O10 C18 N1 124.2(6) . .
O10 C18 H18 117.9 . .
N1 C18 H18 117.9 . .
N1 C17 H17A 109.5 . .
N1 C17 H17B 109.5 . .
H17A C17 H17B 109.5 . .
N1 C17 H17C 109.5 . .
H17A C17 H17C 109.5 . .
H17B C17 H17C 109.5 . .
N1 C16 H16A 109.5 . .
N1 C16 H16B 109.5 . .
H16A C16 H16B 109.5 . .
N1 C16 H16C 109.5 . .
H16A C16 H16C 109.5 . .
H16B C16 H16C 109.5 . .
C18 N1 C16 121.6(6) . .
C18 N1 C17 120.7(6) . .
C16 N1 C17 117.5(6) . .
O2 C1 O1 124.8(5) . .
O2 C1 C2 118.2(5) . .
O1 C1 C2 117.0(5) . .
C7 C2 C3 119.7(5) . .
C7 C2 C1 120.8(4) . .
C3 C2 C1 119.5(5) . .
C4 C3 C2 120.8(5) . .
C4 C3 H3 119.6 . .
C2 C3 H3 119.6 . .
C3 C4 C5 118.9(5) . .
C3 C4 H4 120.5 . .
C5 C4 H4 120.5 . .
C4 C5 C6 122.2(5) . .
C4 C5 H5 118.9 . .
C6 C5 H5 118.9 . .
C5 C6 C7 117.8(5) . .
C5 C6 C8 120.2(4) . .
C7 C6 C8 122.0(5) . .
C2 C7 C6 120.4(5) . .
C2 C7 H7 119.8 . .
C6 C7 H7 119.8 . .
C9 C8 C10 117.5(5) . .
C9 C8 C6 122.7(4) . .
C10 C8 C6 119.8(4) . .
C8 C9 C13 122.1(4) . .
C8 C9 H9 118.9 . .
C13 C9 H9 118.9 . .
C11 C10 C8 121.3(4) . .
C11 C10 H10 119.4 . .
C8 C10 H10 119.4 . .
C10 C11 C12 119.7(4) . .
C10 C11 C15 119.3(4) . .
C12 C11 C15 121.0(5) . .
C13 C12 C11 120.4(5) . .
C13 C12 H12 119.8 . .
C11 C12 H12 119.8 . .
C12 C13 C9 119.0(4) . .
C12 C13 C14 120.5(5) . .
C9 C13 C14 120.5(4) . .
O3 C14 O4 119.7(4) . .
O3 C14 C13 121.1(5) . .
O4 C14 C13 119.1(4) . .
O3 C14 Gd1 59.9(3) . 3_767
O4 C14 Gd1 60.7(2) . 3_767
C13 C14 Gd1 168.1(3) . 3_767
O6 C15 O5 123.4(5) . .
O6 C15 C11 118.9(5) . .
O5 C15 C11 117.6(5) . .
H14B O14 H14A 105.15(18) . .

loop_
_geom_bond_atom_site_label_1
_geom_bond_atom_site_label_2
_geom_bond_distance
_geom_bond_site_symmetry_2
Gd1 O5 2.280(4) 1_455
Gd1 O1 2.360(4) .
Gd1 O10 2.396(4) .
Gd1 O8 2.413(4) .
Gd1 O9 2.417(4) .
Gd1 O7 2.432(4) .
Gd1 O3 2.466(4) 3_767
Gd1 O4 2.482(3) 3_767
Gd1 C14 2.843(5) 3_767
O1 C1 1.268(7) .
O2 C1 1.251(7) .
O3 C14 1.266(6) .
O3 Gd1 2.466(4) 3_767
O4 C14 1.276(6) .
O4 Gd1 2.482(3) 3_767
O5 C15 1.255(7) .
O5 Gd1 2.280(4) 1_655
O6 C15 1.251(7) .
O7 H7A 0.8500 .
O7 H7B 0.8500 .
O8 H8A 0.8501 .
O8 H8B 0.8499 .
O9 H9A 0.8499 .
O9 H9B 0.8502 .
O10 C18 1.242(7) .
C18 N1 1.316(8) .
C18 H18 0.9300 .
C17 N1 1.464(8) .
C17 H17A 0.9600 .
C17 H17B 0.9600 .
C17 H17C 0.9600 .
C16 N1 1.441(8) .
C16 H16A 0.9600 .
C16 H16B 0.9600 .
C16 H16C 0.9600 .
C1 C2 1.522(7) .
C2 C7 1.388(7) .
C2 C3 1.394(7) .
C3 C4 1.374(7) .
C3 H3 0.9300 .
C4 C5 1.378(8) .
C4 H4 0.9300 .
C5 C6 1.398(7) .
C5 H5 0.9300 .
C6 C7 1.399(7) .
C6 C8 1.475(7) .
C7 H7 0.9300 .
C8 C9 1.388(7) .
C8 C10 1.400(6) .
C9 C13 1.395(7) .
C9 H9 0.9300 .
C10 C11 1.387(7) .
C10 H10 0.9300 .
C11 C12 1.390(6) .
C11 C15 1.493(7) .
C12 C13 1.382(6) .
C12 H12 0.9300 .
C13 C14 1.495(6) .
C14 Gd1 2.843(5) 3_767
O14 H14B 0.8500(11) .
O14 H14A 0.8500(11) .

loop_
_geom_torsion_atom_site_label_1
_geom_torsion_atom_site_label_2
_geom_torsion_atom_site_label_3
_geom_torsion_atom_site_label_4
_geom_torsion
_geom_torsion_site_symmetry_1
_geom_torsion_site_symmetry_4
O5 Gd1 O1 C1 2.7(6) 1_455 .
O10 Gd1 O1 C1 -141.8(5) . .
O8 Gd1 O1 C1 -65.2(5) . .
O9 Gd1 O1 C1 63.5(5) . .
O7 Gd1 O1 C1 -117.1(5) . .
O3 Gd1 O1 C1 149.1(5) 3_767 .
O4 Gd1 O1 C1 107.3(5) 3_767 .
C14 Gd1 O1 C1 134.6(5) 3_767 .
O5 Gd1 O10 C18 -67.9(7) 1_455 .
O1 Gd1 O10 C18 51.5(6) . .
O8 Gd1 O10 C18 -32.1(6) . .
O9 Gd1 O10 C18 92.4(7) . .
O7 Gd1 O10 C18 -115.5(7) . .
O3 Gd1 O10 C18 154.5(7) 3_767 .
O4 Gd1 O10 C18 -173.2(6) 3_767 .
C14 Gd1 O10 C18 172.5(6) 3_767 .
Gd1 O10 C18 N1 167.6(5) . .
O10 C18 N1 C16 -0.9(12) . .
O10 C18 N1 C17 -176.8(7) . .
Gd1 O1 C1 O2 15.0(9) . .
Gd1 O1 C1 C2 -164.6(3) . .
O2 C1 C2 C7 173.0(5) . .
O1 C1 C2 C7 -7.3(8) . .
O2 C1 C2 C3 -7.2(8) . .
O1 C1 C2 C3 172.4(5) . .
C7 C2 C3 C4 -1.0(9) . .
C1 C2 C3 C4 179.2(5) . .
C2 C3 C4 C5 0.3(9) . .
C3 C4 C5 C6 -0.4(9) . .
C4 C5 C6 C7 1.2(8) . .
C4 C5 C6 C8 -179.2(5) . .
C3 C2 C7 C6 1.8(8) . .
C1 C2 C7 C6 -178.4(5) . .
C5 C6 C7 C2 -1.8(8) . .
C8 C6 C7 C2 178.5(5) . .
C5 C6 C8 C9 -142.1(5) . .
C7 C6 C8 C9 37.5(7) . .
C5 C6 C8 C10 37.3(7) . .
C7 C6 C8 C10 -143.1(5) . .
C10 C8 C9 C13 1.6(8) . .
C6 C8 C9 C13 -179.1(5) . .
C9 C8 C10 C11 -0.6(8) . .
C6 C8 C10 C11 -180.0(5) . .
C8 C10 C11 C12 -0.6(8) . .
C8 C10 C11 C15 177.9(5) . .
C10 C11 C12 C13 0.9(8) . .
C15 C11 C12 C13 -177.6(5) . .
C11 C12 C13 C9 0.0(7) . .
C11 C12 C13 C14 178.0(4) . .
C8 C9 C13 C12 -1.3(8) . .
C8 C9 C13 C14 -179.3(5) . .
Gd1 O3 C14 O4 -10.9(5) 3_767 .
Gd1 O3 C14 C13 166.2(4) 3_767 .
Gd1 O4 C14 O3 10.9(5) 3_767 .
Gd1 O4 C14 C13 -166.4(4) 3_767 .
C12 C13 C14 O3 -176.5(5) . .
C9 C13 C14 O3 1.5(8) . .
C12 C13 C14 O4 0.7(7) . .
C9 C13 C14 O4 178.7(5) . .
C12 C13 C14 Gd1 -84.9(18) . 3_767
C9 C13 C14 Gd1 93.1(18) . 3_767
Gd1 O5 C15 O6 5(2) 1_655 .
Gd1 O5 C15 C11 -176.9(13) 1_655 .
C10 C11 C15 O6 -3.3(8) . .
C12 C11 C15 O6 175.3(5) . .
C10 C11 C15 O5 178.5(5) . .
C12 C11 C15 O5 -2.9(8) . .
